data_7229427
loop_
_publ_author_name
'Goswami, Soumyabrata'
'Tripuramallu, Bharat Kumar'
'Goldberg, Israel'

_publ_section_title
;
 New meso-substituted trans-A2B2 porphyrins: Synthesis and structure of
 their metal-mediated supramolecular assemblies&#x2020;
;
_journal_name_full CrystEngComm
_journal_paper_doi 10.1039/C7CE01642E
_journal_year 2017
_chemical_formula_moiety 'C38 H22 N6 S2 Zn'
_chemical_formula_sum 'C38 H22 N6 S2 Zn'
_chemical_formula_weight 692.12
_chemical_properties_physical Air-sensitive,Moisture-sensitive
_space_group_crystal_system trigonal
_space_group_IT_number 148
_space_group_name_Hall '-R 3'
_space_group_name_H-M_alt 'R -3 :H'
_symmetry_space_group_name_Hall '-R 3'
_symmetry_space_group_name_H-M 'R -3 :H'
_atom_sites_solution_hydrogens geom
_atom_sites_solution_primary direct
_atom_sites_solution_secondary difmap
_audit_creation_method SHELXL-2014/7
_audit_update_record
;
2017-09-11 deposited with the CCDC.
2017-10-30 downloaded from the CCDC.
;
_cell_angle_alpha 90
_cell_angle_beta 90
_cell_angle_gamma 120
_cell_formula_units_Z 9
_cell_length_a 32.920(2)
_cell_length_b 32.920(2)
_cell_length_c 9.3598(6)
_cell_measurement_reflns_used 2572
_cell_measurement_temperature 110(2)
_cell_measurement_theta_max 25.0
_cell_measurement_theta_min 2.14
_cell_volume 8784.5(9)
_computing_cell_refinement 'Saint, Bruker-AXS'
_computing_data_collection 'Apex2, Bruker-AXS'
_computing_data_reduction 'Saint, Bruker-AXS'
_computing_structure_refinement 'SHELXL-2014/7 (Sheldrick, 2015)'
_computing_structure_solution 'SHELXT-2014 (Sheldrick, 2015)'
_diffrn_ambient_temperature 110(2)
_diffrn_detector_area_resol_mean 1.75
_diffrn_measured_fraction_theta_full 0.999
_diffrn_measured_fraction_theta_max 0.999
_diffrn_measurement_device_type 'ApexDuo, Bruker-AXS'
_diffrn_measurement_method '1 deg. \f and \w scans'
_diffrn_radiation_type MoK\a
_diffrn_radiation_wavelength 0.71073
_diffrn_reflns_av_R_equivalents 0.0453
_diffrn_reflns_av_unetI/netI 0.0555
_diffrn_reflns_Laue_measured_fraction_full 0.999
_diffrn_reflns_Laue_measured_fraction_max 0.999
_diffrn_reflns_limit_h_max 39
_diffrn_reflns_limit_h_min -37
_diffrn_reflns_limit_k_max 35
_diffrn_reflns_limit_k_min -39
_diffrn_reflns_limit_l_max 11
_diffrn_reflns_limit_l_min -7
_diffrn_reflns_number 12666
_diffrn_reflns_point_group_measured_fraction_full 0.999
_diffrn_reflns_point_group_measured_fraction_max 0.999
_diffrn_reflns_theta_full 25.038
_diffrn_reflns_theta_max 25.038
_diffrn_reflns_theta_min 2.143
_diffrn_source 'ImuS micro-focus'
_exptl_absorpt_coefficient_mu 0.768
_exptl_absorpt_correction_T_max 0.927
_exptl_absorpt_correction_T_min 0.861
_exptl_absorpt_correction_type multi-scan
_exptl_absorpt_process_details 'Sadabs, Bruker-AXS'
_exptl_crystal_colour red
_exptl_crystal_density_diffrn 1.178
_exptl_crystal_description needle
_exptl_crystal_F_000 3186
_exptl_crystal_size_max 0.200
_exptl_crystal_size_mid 0.120
_exptl_crystal_size_min 0.100
_refine_diff_density_max 0.664
_refine_diff_density_min -0.269
_refine_diff_density_rms 0.069
_refine_ls_extinction_method none
_refine_ls_goodness_of_fit_ref 1.040
_refine_ls_hydrogen_treatment mixed
_refine_ls_matrix_type full
_refine_ls_number_parameters 220
_refine_ls_number_reflns 3447
_refine_ls_number_restraints 0
_refine_ls_restrained_S_all 1.040
_refine_ls_R_factor_all 0.0635
_refine_ls_R_factor_gt 0.0382
_refine_ls_shift/su_max 0.022
_refine_ls_shift/su_mean 0.003
_refine_ls_structure_factor_coef Fsqd
_refine_ls_weighting_details 'w=1/[\s^2^(Fo^2^)+(0.0480P)^2^+13.2182P] where P=(Fo^2^+2Fc^2^)/3'
_refine_ls_weighting_scheme calc
_refine_ls_wR_factor_gt 0.0935
_refine_ls_wR_factor_ref 0.1027
_reflns_Friedel_coverage 0.000
_reflns_number_gt 2572
_reflns_number_total 3447
_reflns_threshold_expression 'I > 2\s(I)'
_cod_data_source_file c7ce01642e2.cif
_cod_data_source_block gs34
_cod_original_cell_volume 8784.3(13)
_cod_database_code 7229427
_shelx_shelxl_version_number 2014/7
_shelx_space_group_comment
;
The symmetry employed for this shelxl refinement is uniquely defined
by the following loop, which should always be used as a source of
symmetry information in preference to the above space-group names.
They are only intended as comments.
;
_shelx_estimated_absorpt_t_min 0.861
_shelx_estimated_absorpt_t_max 0.927

loop_
_space_group_symop_operation_xyz
'x, y, z'
'-y, x-y, z'
'-x+y, -x, z'
'x+2/3, y+1/3, z+1/3'
'-y+2/3, x-y+1/3, z+1/3'
'-x+y+2/3, -x+1/3, z+1/3'
'x+1/3, y+2/3, z+2/3'
'-y+1/3, x-y+2/3, z+2/3'
'-x+y+1/3, -x+2/3, z+2/3'
'-x, -y, -z'
'y, -x+y, -z'
'x-y, x, -z'
'-x+2/3, -y+1/3, -z+1/3'
'y+2/3, -x+y+1/3, -z+1/3'
'x-y+2/3, x+1/3, -z+1/3'
'-x+1/3, -y+2/3, -z+2/3'
'y+1/3, -x+y+2/3, -z+2/3'
'x-y+1/3, x+2/3, -z+2/3'

loop_
_atom_site_label
_atom_site_type_symbol
_atom_site_fract_x
_atom_site_fract_y
_atom_site_fract_z
_atom_site_U_iso_or_equiv
_atom_site_adp_type
_atom_site_occupancy
_atom_site_site_symmetry_order
_atom_site_calc_flag
_atom_site_refinement_flags_posn
_atom_site_refinement_flags_adp
_atom_site_refinement_flags_occupancy
_atom_site_disorder_assembly
_atom_site_disorder_group
Zn1 Zn 0.5000 0.5000 1.0000 0.01380(15) Uani 1 2 d S . P . .
S1 S 0.40464(4) 0.56296(4) 0.57230(11) 0.0334(3) Uani 0.832(2) 1 d . . P A 1
S1' S 0.4633(4) 0.5395(4) 0.4103(12) 0.017(2) Uiso 0.168(2) 1 d . . P A 2
N1 N 0.46530(7) 0.46613(7) 0.8145(2) 0.0141(5) Uani 1 1 d . . . . .
N2 N 0.50081(7) 0.55954(7) 0.9270(2) 0.0135(5) Uani 1 1 d . . . . .
N3 N 0.37786(8) 0.24210(8) 0.7604(2) 0.0182(5) Uani 1 1 d . . . . .
C1 C 0.4552(2) 0.5423(2) 0.4210(8) 0.028(2) Uani 1 1 d . . . B 1
H1 H 0.4760 0.5318 0.3908 0.071(19) Uiso 1 1 calc R . . B 1
C2 C 0.44969(9) 0.48347(9) 0.7077(3) 0.0152(6) Uani 1 1 d . . . . .
C3 C 0.48473(9) 0.56578(9) 0.7976(3) 0.0145(6) Uani 1 1 d . . . . .
C5 C 0.52523(9) 0.60277(9) 0.9896(3) 0.0156(6) Uani 1 1 d . . . . .
C6 C 0.42454(9) 0.33701(9) 0.8366(3) 0.0165(6) Uani 1 1 d . . . . .
C7 C 0.44505(9) 0.41877(9) 0.7921(3) 0.0153(6) Uani 1 1 d . . . . .
C8 C 0.49914(10) 0.61474(9) 0.7813(3) 0.0208(7) Uani 1 1 d . . . . .
H8 H 0.4926 0.6285 0.7020 0.025 Uiso 1 1 calc R U . . .
C9 C 0.46003(9) 0.53049(9) 0.6963(3) 0.0153(6) Uani 1 1 d . . . . .
C10 C 0.44998(9) 0.38734(9) 0.8807(3) 0.0166(6) Uani 1 1 d . . . . .
C11 C 0.52355(10) 0.63732(10) 0.8988(3) 0.0200(6) Uani 1 1 d . . . . .
H11 H 0.5371 0.6699 0.9183 0.024 Uiso 1 1 calc R U . . .
C12 C 0.44128(10) 0.32069(10) 0.7278(3) 0.0219(7) Uani 1 1 d . . . . .
H12 H 0.4691 0.3416 0.6775 0.026 Uiso 1 1 calc R U . . .
C13 C 0.36201(10) 0.25805(10) 0.8649(3) 0.0212(7) Uani 1 1 d . . . . .
H13 H 0.3343 0.2363 0.9140 0.025 Uiso 1 1 calc R U . . .
C14 C 0.41605(10) 0.40599(10) 0.6651(3) 0.0224(7) Uani 1 1 d . . . . .
H14 H 0.3983 0.3754 0.6254 0.027 Uiso 1 1 calc R U . . .
C15 C 0.41906(10) 0.44579(10) 0.6139(3) 0.0216(7) Uani 1 1 d . . . . .
H15 H 0.4038 0.4484 0.5312 0.026 Uiso 1 1 calc R U . . .
C16 C 0.38379(10) 0.30449(9) 0.9054(3) 0.0196(6) Uani 1 1 d . . . . .
H16 H 0.3710 0.3142 0.9800 0.023 Uiso 1 1 calc R U . . .
C17 C 0.41698(10) 0.27361(10) 0.6937(3) 0.0225(7) Uani 1 1 d . . . . .
H17 H 0.4287 0.2630 0.6185 0.027 Uiso 1 1 calc R U . . .
C18 C 0.44332(10) 0.54334(9) 0.5666(3) 0.0197(6) Uani 1 1 d . . . . .
C19 C 0.43318(12) 0.55819(11) 0.3265(3) 0.0367(9) Uani 1 1 d . . . . .
H19 H 0.4377 0.5605 0.2259 0.044 Uiso 1 1 calc R U . A 1
C20 C 0.40495(13) 0.56974(12) 0.3968(4) 0.0438(10) Uani 1 1 d . . . . .
H20 H 0.3867 0.5808 0.3501 0.053 Uiso 1 1 calc R U . A 1

loop_
_atom_site_aniso_label
_atom_site_aniso_U_11
_atom_site_aniso_U_22
_atom_site_aniso_U_33
_atom_site_aniso_U_23
_atom_site_aniso_U_13
_atom_site_aniso_U_12
Zn1 0.0146(3) 0.0102(2) 0.0136(2) -0.00188(18) -0.00146(18) 0.0041(2)
S1 0.0363(6) 0.0383(6) 0.0327(6) -0.0055(5) -0.0096(5) 0.0240(5)
N1 0.0133(12) 0.0129(12) 0.0153(12) -0.0010(9) 0.0001(9) 0.0060(10)
N2 0.0115(12) 0.0128(12) 0.0134(12) -0.0006(9) -0.0002(9) 0.0041(10)
N3 0.0223(13) 0.0153(12) 0.0176(13) -0.0006(10) -0.0025(10) 0.0099(11)
C1 0.029(4) 0.031(3) 0.031(3) 0.0009(17) 0.002(2) 0.019(2)
C2 0.0122(14) 0.0158(15) 0.0160(15) -0.0008(11) 0.0002(11) 0.0059(12)
C3 0.0120(14) 0.0138(14) 0.0160(15) 0.0013(11) 0.0020(11) 0.0052(12)
C5 0.0141(14) 0.0113(14) 0.0187(15) -0.0010(11) 0.0011(12) 0.0044(12)
C6 0.0216(16) 0.0130(14) 0.0139(14) -0.0007(11) -0.0039(12) 0.0080(13)
C7 0.0143(14) 0.0121(14) 0.0159(15) -0.0040(11) -0.0018(11) 0.0038(12)
C8 0.0235(16) 0.0162(15) 0.0215(16) 0.0005(12) -0.0052(13) 0.0091(13)
C9 0.0116(14) 0.0161(15) 0.0151(15) -0.0011(12) -0.0003(11) 0.0046(12)
C10 0.0146(14) 0.0115(14) 0.0192(15) -0.0036(12) 0.0011(12) 0.0032(12)
C11 0.0212(16) 0.0123(14) 0.0241(16) -0.0011(12) -0.0014(13) 0.0067(13)
C12 0.0192(15) 0.0158(15) 0.0239(16) -0.0020(12) 0.0017(12) 0.0037(13)
C13 0.0249(16) 0.0172(16) 0.0177(15) 0.0006(12) 0.0009(13) 0.0077(13)
C14 0.0227(16) 0.0142(15) 0.0232(16) -0.0057(12) -0.0070(13) 0.0039(13)
C15 0.0236(16) 0.0190(16) 0.0188(16) -0.0029(12) -0.0097(13) 0.0082(13)
C16 0.0242(16) 0.0156(15) 0.0165(15) -0.0040(12) -0.0002(12) 0.0082(13)
C17 0.0223(16) 0.0201(16) 0.0249(17) -0.0048(13) 0.0007(13) 0.0104(14)
C18 0.0235(16) 0.0130(15) 0.0204(16) -0.0030(12) -0.0036(13) 0.0075(13)
C19 0.048(2) 0.0312(19) 0.0198(17) 0.0031(14) -0.0076(16) 0.0112(18)
C20 0.046(2) 0.030(2) 0.057(3) -0.0029(18) -0.028(2) 0.0197(18)

loop_
_atom_type_symbol
_atom_type_description
_atom_type_scat_dispersion_real
_atom_type_scat_dispersion_imag
_atom_type_scat_source
C C 0.0033 0.0016 'International Tables Vol C Tables 4.2.6.8 and 6.1.1.4'
H H 0.0000 0.0000 'International Tables Vol C Tables 4.2.6.8 and 6.1.1.4'
N N 0.0061 0.0033 'International Tables Vol C Tables 4.2.6.8 and 6.1.1.4'
S S 0.1246 0.1234 'International Tables Vol C Tables 4.2.6.8 and 6.1.1.4'
Zn Zn 0.2839 1.4301 'International Tables Vol C Tables 4.2.6.8 and 6.1.1.4'

loop_
_geom_angle_atom_site_label_1
_geom_angle_atom_site_label_2
_geom_angle_atom_site_label_3
_geom_angle
_geom_angle_site_symmetry_1
_geom_angle_site_symmetry_3
N2 Zn1 N2 180.00(12) 10_667 .
N2 Zn1 N1 88.59(8) 10_667 10_667
N2 Zn1 N1 91.41(8) . 10_667
N2 Zn1 N1 91.41(8) 10_667 .
N2 Zn1 N1 88.59(8) . .
N1 Zn1 N1 180.00(6) 10_667 .
N2 Zn1 N3 92.54(8) 10_667 17_556
N2 Zn1 N3 87.46(8) . 17_556
N1 Zn1 N3 84.27(8) 10_667 17_556
N1 Zn1 N3 95.72(8) . 17_556
N2 Zn1 N3 87.46(8) 10_667 5
N2 Zn1 N3 92.54(8) . 5
N1 Zn1 N3 95.73(8) 10_667 5
N1 Zn1 N3 84.28(8) . 5
N3 Zn1 N3 180.00(7) 17_556 5
C20 S1 C18 93.73(17) . .
C19 S1' C18 93.3(7) . .
C2 N1 C7 106.9(2) . .
C2 N1 Zn1 127.40(17) . .
C7 N1 Zn1 124.34(17) . .
C5 N2 C3 106.9(2) . .
C5 N2 Zn1 124.64(17) . .
C3 N2 Zn1 127.54(17) . .
C13 N3 C17 116.8(2) . .
C13 N3 Zn1 122.25(18) . 9_554
C17 N3 Zn1 119.92(18) . 9_554
C19 C1 C18 113.3(5) . .
C19 C1 H1 123.3 . .
C18 C1 H1 123.3 . .
N1 C2 C9 125.2(2) . .
N1 C2 C15 109.4(2) . .
C9 C2 C15 125.3(2) . .
N2 C3 C9 125.3(2) . .
N2 C3 C8 108.8(2) . .
C9 C3 C8 125.8(2) . .
N2 C5 C10 125.5(2) . 10_667
N2 C5 C11 109.5(2) . .
C10 C5 C11 124.9(2) 10_667 .
C16 C6 C12 117.4(2) . .
C16 C6 C10 121.2(2) . .
C12 C6 C10 121.4(2) . .
N1 C7 C10 125.5(2) . .
N1 C7 C14 109.3(2) . .
C10 C7 C14 125.1(2) . .
C11 C8 C3 107.6(3) . .
C11 C8 H8 126.2 . .
C3 C8 H8 126.2 . .
C3 C9 C2 125.4(2) . .
C3 C9 C18 117.6(2) . .
C2 C9 C18 117.1(2) . .
C7 C10 C5 127.5(2) . 10_667
C7 C10 C6 116.7(2) . .
C5 C10 C6 115.7(2) 10_667 .
C8 C11 C5 107.1(2) . .
C8 C11 H11 126.5 . .
C5 C11 H11 126.5 . .
C17 C12 C6 119.0(3) . .
C17 C12 H12 120.5 . .
C6 C12 H12 120.5 . .
N3 C13 C16 123.3(3) . .
N3 C13 H13 118.3 . .
C16 C13 H13 118.3 . .
C15 C14 C7 106.9(2) . .
C15 C14 H14 126.5 . .
C7 C14 H14 126.5 . .
C14 C15 C2 107.4(2) . .
C14 C15 H15 126.3 . .
C2 C15 H15 126.3 . .
C13 C16 C6 119.6(3) . .
C13 C16 H16 120.2 . .
C6 C16 H16 120.2 . .
N3 C17 C12 123.8(3) . .
N3 C17 H17 118.1 . .
C12 C17 H17 118.1 . .
C1 C18 C9 129.3(3) . .
C9 C18 S1' 119.4(5) . .
C1 C18 S1 107.9(3) . .
C9 C18 S1 122.8(2) . .
C20 C19 C1 111.0(4) . .
C20 C19 S1' 121.2(5) . .
C20 C19 H19 124.5 . .
C1 C19 H19 124.5 . .
C19 C20 S1 114.0(3) . .
C19 C20 H20 123.0 . .
S1 C20 H20 123.0 . .

loop_
_geom_bond_atom_site_label_1
_geom_bond_atom_site_label_2
_geom_bond_distance
_geom_bond_site_symmetry_2
Zn1 N2 2.063(2) 10_667
Zn1 N2 2.063(2) .
Zn1 N1 2.071(2) 10_667
Zn1 N1 2.071(2) .
Zn1 N3 2.334(2) 17_556
Zn1 N3 2.334(2) 5
S1 C20 1.658(4) .
S1 C18 1.693(3) .
S1' C19 1.610(13) .
S1' C18 1.636(12) .
N1 C2 1.371(3) .
N1 C7 1.371(3) .
N2 C5 1.368(3) .
N2 C3 1.378(3) .
N3 C13 1.334(3) .
N3 C17 1.337(4) .
N3 Zn1 2.334(2) 9_554
C1 C19 1.401(7) .
C1 C18 1.423(7) .
C1 H1 0.9500 .
C2 C9 1.413(4) .
C2 C15 1.441(4) .
C3 C9 1.402(4) .
C3 C8 1.443(4) .
C5 C10 1.407(4) 10_667
C5 C11 1.443(4) .
C6 C16 1.387(4) .
C6 C12 1.388(4) .
C6 C10 1.493(4) .
C7 C10 1.398(4) .
C7 C14 1.449(4) .
C8 C11 1.345(4) .
C8 H8 0.9500 .
C9 C18 1.479(4) .
C10 C5 1.407(4) 10_667
C11 H11 0.9500 .
C12 C17 1.380(4) .
C12 H12 0.9500 .
C13 C16 1.378(4) .
C13 H13 0.9500 .
C14 C15 1.352(4) .
C14 H14 0.9500 .
C15 H15 0.9500 .
C16 H16 0.9500 .
C17 H17 0.9500 .
C19 C20 1.339(5) .
C19 H19 0.9500 .
C20 H20 0.9500 .
